data_7044575
loop_
_publ_author_name
'Sarkar, Debotra'
'Wendel, Daniel'
'Ahmad, Syed Usman'
'Szilv\'asi, Tibor'
'P\"othig, Alexander'
'Inoue, Shigeyoshi'

_publ_section_title
;
 Chalcogen-Atom Transfer and Exchange Reactions of NHC-Stabilized Heavier
 Silaacylium Ions
;
_journal_name_full 'Dalton Trans.'
_journal_paper_doi 10.1039/C7DT03998K
_journal_year 2017
_chemical_formula_moiety 'C38 H49 N4 Si Te, Cl'
_chemical_formula_sum 'C38 H49 Cl N4 Si Te'
_chemical_formula_weight 752.95
_space_group_IT_number 14
_symmetry_cell_setting monoclinic
_symmetry_Int_Tables_number 14
_symmetry_space_group_name_Hall '-P 2ybc'
_symmetry_space_group_name_H-M 'P 1 21/c 1'
_atom_sites_solution_hydrogens geom
_audit_update_record
;
2017-10-11 deposited with the CCDC.
2017-10-27 downloaded from the CCDC.
;
_cell_angle_alpha 90
_cell_angle_beta 92.6576(7)
_cell_angle_gamma 90
_cell_formula_units_Z 4
_cell_length_a 18.19020(15)
_cell_length_b 11.67686(9)
_cell_length_c 17.23519(13)
_cell_measurement_reflns_used 13055
_cell_measurement_temperature 150(2)
_cell_measurement_theta_max 73.5440
_cell_measurement_theta_min 3.7850
_cell_volume 3656.89(5)
_computing_cell_refinement
;
CrysAlisPro, Agilent Technologies,
Version 1.171.37.35 (release 13-08-2014 CrysAlis171 .NET)
(compiled Aug 13 2014,18:06:01)
;
_computing_data_collection
;
CrysAlisPro, Agilent Technologies,
Version 1.171.37.35 (release 13-08-2014 CrysAlis171 .NET)
(compiled Aug 13 2014,18:06:01)
;
_computing_data_reduction
;
CrysAlisPro, Agilent Technologies,
Version 1.171.37.35 (release 13-08-2014 CrysAlis171 .NET)
(compiled Aug 13 2014,18:06:01)
;
_computing_molecular_graphics 'PLATON (Spek, 2003)'
_computing_publication_material 'PLATON (Spek, 2003)'
_computing_structure_refinement 'SHELXL-2014 (Sheldrick, 2014)'
_computing_structure_solution 'SHELXS-97 (Sheldrick, 1997)'
_diffrn_ambient_environment N~2~
_diffrn_ambient_temperature 149.99(10)
_diffrn_detector 'CCD plate'
_diffrn_detector_area_resol_mean 10.5435
_diffrn_detector_type Atlas
_diffrn_measured_fraction_theta_full 1.000
_diffrn_measured_fraction_theta_max 0.985
_diffrn_measurement_details
;
#__ type_ start__ end____ width___ exp.time_
  1 omega   73.00  119.00   1.0000    3.0000
omega____ theta____ kappa____ phi______ frames
    -      106.4393 -125.0000   90.0000 46

#__ type_ start__ end____ width___ exp.time_
  2 omega   46.00   72.00   1.0000    3.0000
omega____ theta____ kappa____ phi______ frames
    -      106.4393  -45.0000    0.0000 26

#__ type_ start__ end____ width___ exp.time_
  3 omega   31.00   60.00   1.0000    3.0000
omega____ theta____ kappa____ phi______ frames
    -      106.4393  -30.0000   30.0000 29

#__ type_ start__ end____ width___ exp.time_
  4 omega   33.00   69.00   1.0000    3.0000
omega____ theta____ kappa____ phi______ frames
    -      106.4393  -30.0000   90.0000 36

#__ type_ start__ end____ width___ exp.time_
  5 omega   38.00   65.00   1.0000    3.0000
omega____ theta____ kappa____ phi______ frames
    -      106.4393  -30.0000  120.0000 27

#__ type_ start__ end____ width___ exp.time_
  6 omega   37.00  139.00   1.0000    3.0000
omega____ theta____ kappa____ phi______ frames
    -      106.4393  -77.0000   90.0000 102

#__ type_ start__ end____ width___ exp.time_
  7 omega   78.00  112.00   1.0000    3.0000
omega____ theta____ kappa____ phi______ frames
    -      106.4393   30.0000  150.0000 34

#__ type_ start__ end____ width___ exp.time_
  8 omega   24.00   87.00   1.0000    3.0000
omega____ theta____ kappa____ phi______ frames
    -      106.4393  -94.0000    0.0000 63

#__ type_ start__ end____ width___ exp.time_
  9 omega   52.00  121.00   1.0000    3.0000
omega____ theta____ kappa____ phi______ frames
    -      106.4393 -125.0000  -60.0000 69

#__ type_ start__ end____ width___ exp.time_
 10 omega   48.00   97.00   1.0000    2.5000
omega____ theta____ kappa____ phi______ frames
    -       41.7472 -125.0000 -180.0000 49

#__ type_ start__ end____ width___ exp.time_
 11 omega   50.00   77.00   1.0000    3.0000
omega____ theta____ kappa____ phi______ frames
    -      106.4393  -45.0000 -180.0000 27

#__ type_ start__ end____ width___ exp.time_
 12 omega   29.00  140.00   1.0000    3.0000
omega____ theta____ kappa____ phi______ frames
    -      106.4393  -15.0000 -150.0000 111

#__ type_ start__ end____ width___ exp.time_
 13 omega   80.00  151.00   1.0000    3.0000
omega____ theta____ kappa____ phi______ frames
    -      106.4393   30.0000 -120.0000 71

#__ type_ start__ end____ width___ exp.time_
 14 omega   30.00   74.00   1.0000    3.0000
omega____ theta____ kappa____ phi______ frames
    -      106.4393 -100.0000  -41.0000 44

#__ type_ start__ end____ width___ exp.time_
 15 omega   30.00   69.00   1.0000    3.0000
omega____ theta____ kappa____ phi______ frames
    -      106.4393  -30.0000  -30.0000 39

#__ type_ start__ end____ width___ exp.time_
 16 omega   18.00  115.00   1.0000    2.5000
omega____ theta____ kappa____ phi______ frames
    -       41.7472   38.0000  -60.0000 97

#__ type_ start__ end____ width___ exp.time_
 17 omega    3.00   97.00   1.0000    2.5000
omega____ theta____ kappa____ phi______ frames
    -       41.7472 -125.0000   60.0000 94

#__ type_ start__ end____ width___ exp.time_
 18 omega   33.00   59.00   1.0000    3.0000
omega____ theta____ kappa____ phi______ frames
    -      106.4393 -125.0000   90.0000 26

#__ type_ start__ end____ width___ exp.time_
 19 omega    3.00   48.00   1.0000    2.5000
omega____ theta____ kappa____ phi______ frames
    -       41.7472  -57.0000   30.0000 45

#__ type_ start__ end____ width___ exp.time_
 20 omega  -26.00    0.00   1.0000    2.5000
omega____ theta____ kappa____ phi______ frames
    -       41.7472  -57.0000   30.0000 26

#__ type_ start__ end____ width___ exp.time_
 21 omega  -27.00   66.00   1.0000    2.5000
omega____ theta____ kappa____ phi______ frames
    -       41.7472  -38.0000  120.0000 93

;
_diffrn_measurement_device 'four-circle diffractometer'
_diffrn_measurement_device_type 'SuperNova, Single source at offset, Atlas'
_diffrn_measurement_method '\w scans'
_diffrn_orient_matrix_UB_11 -0.0788319000
_diffrn_orient_matrix_UB_12 -0.0473848000
_diffrn_orient_matrix_UB_13 0.0029782000
_diffrn_orient_matrix_UB_21 -0.0160347000
_diffrn_orient_matrix_UB_22 0.0381777000
_diffrn_orient_matrix_UB_23 -0.0846709000
_diffrn_orient_matrix_UB_31 0.0267039000
_diffrn_orient_matrix_UB_32 -0.1170940000
_diffrn_orient_matrix_UB_33 -0.0287999000
_diffrn_radiation_monochromator mirror
_diffrn_radiation_probe x-ray
_diffrn_radiation_type 'Cu K\a'
_diffrn_radiation_wavelength 1.54184
_diffrn_reflns_av_R_equivalents 0.0340
_diffrn_reflns_av_unetI/netI 0.0291
_diffrn_reflns_limit_h_max 22
_diffrn_reflns_limit_h_min -22
_diffrn_reflns_limit_k_max 8
_diffrn_reflns_limit_k_min -14
_diffrn_reflns_limit_l_max 21
_diffrn_reflns_limit_l_min -21
_diffrn_reflns_number 25394
_diffrn_reflns_theta_full 67.68
_diffrn_reflns_theta_max 73.71
_diffrn_reflns_theta_min 2.43
_diffrn_source 'sealed X-ray tube'
_diffrn_source_type 'SuperNova (Cu) X-ray Source'
_exptl_absorpt_coefficient_mu 7.640
_exptl_absorpt_correction_T_max 1.00000
_exptl_absorpt_correction_T_min 0.33690
_exptl_absorpt_correction_type multi-scan
_exptl_absorpt_process_details
;
CrysAlisPro, Agilent Technologies,
Version 1.171.37.35 (release 13-08-2014 CrysAlis171 .NET)
(compiled Aug 13 2014,18:06:01)
Empirical absorption correction using spherical harmonics,
 implemented in SCALE3 ABSPACK scaling algorithm.
;
_exptl_crystal_colour yellow
_exptl_crystal_density_diffrn 1.368
_exptl_crystal_density_method 'Not Measured'
_exptl_crystal_description rod
_exptl_crystal_F_000 1552
_exptl_crystal_size_max 0.368
_exptl_crystal_size_mid 0.066
_exptl_crystal_size_min 0.030
_refine_diff_density_max 0.718
_refine_diff_density_min -0.989
_refine_diff_density_rms 0.071
_refine_ls_extinction_method none
_refine_ls_goodness_of_fit_ref 1.035
_refine_ls_hydrogen_treatment constr
_refine_ls_matrix_type full
_refine_ls_number_parameters 418
_refine_ls_number_reflns 7279
_refine_ls_number_restraints 0
_refine_ls_restrained_S_all 1.035
_refine_ls_R_factor_all 0.0322
_refine_ls_R_factor_gt 0.0289
_refine_ls_shift/su_max 0.003
_refine_ls_shift/su_mean 0.000
_refine_ls_structure_factor_coef Fsqd
_refine_ls_weighting_details 'W=1/[\S^2^(FO^2^)+(0.0436P)^2^+1.6767P] WHERE P=(FO^2^+2FC^2^)/3'
_refine_ls_weighting_scheme calc
_refine_ls_wR_factor_gt 0.0748
_refine_ls_wR_factor_ref 0.0773
_reflns_number_gt 6685
_reflns_number_total 7279
_reflns_threshold_expression I>2\s(I)
_cod_data_source_file c7dt03998k2.cif
_cod_data_source_block compound4
_cod_original_sg_symbol_H-M 'P 21/c'
_cod_database_code 7044575

loop_
_space_group_symop_id
_space_group_symop_operation_xyz
1 x,y,z
2 -x,1/2+y,1/2-z
3 -x,-y,-z
4 x,1/2-y,1/2+z

loop_
_atom_site_aniso_label
_atom_site_aniso_U_11
_atom_site_aniso_U_22
_atom_site_aniso_U_33
_atom_site_aniso_U_23
_atom_site_aniso_U_13
_atom_site_aniso_U_12
Te1 0.0290(1) 0.0215(1) 0.0228(1) 0.0064(1) 0.0157(1) 0.0048(1)
Cl1 0.0266(3) 0.0338(3) 0.0250(3) -0.0021(2) 0.0104(2) -0.0046(2)
Si1 0.0175(3) 0.0113(2) 0.0189(3) 0.0024(2) 0.0100(2) 0.0010(2)
N1 0.0198(9) 0.0168(8) 0.0206(9) 0.0020(7) 0.0079(7) 0.0031(7)
N2 0.0170(8) 0.0137(8) 0.0217(9) 0.0013(7) 0.0090(7) 0.0010(7)
N3 0.0233(9) 0.0123(8) 0.0322(11) 0.0021(7) 0.0161(8) 0.0013(7)
N4 0.0203(9) 0.0145(8) 0.0258(10) 0.0011(7) 0.0129(7) 0.0004(7)
C1 0.0164(10) 0.0131(9) 0.0202(10) 0.0018(7) 0.0079(8) -0.0007(7)
C2 0.0167(10) 0.0134(9) 0.0208(10) -0.0012(8) 0.0061(8) -0.0010(8)
C3 0.0269(11) 0.0173(10) 0.0253(12) 0.0007(8) 0.0093(9) 0.0047(9)
C4 0.0362(13) 0.0190(10) 0.0240(12) 0.0062(9) 0.0061(10) 0.0058(9)
C5 0.0297(12) 0.0211(10) 0.0185(10) 0.0015(8) 0.0094(9) -0.0005(9)
C6 0.0191(10) 0.0155(9) 0.0200(10) -0.0015(8) 0.0081(8) -0.0021(8)
C7 0.0176(10) 0.0163(9) 0.0198(10) 0.0028(8) 0.0089(8) 0.0047(8)
C8 0.0203(10) 0.0175(10) 0.0273(12) 0.0023(8) 0.0081(9) 0.0024(8)
C9 0.0205(11) 0.0220(11) 0.0333(13) 0.0062(9) 0.0124(9) 0.0001(9)
C10 0.0225(11) 0.0307(12) 0.0247(12) 0.0036(10) 0.0117(9) 0.0048(10)
C11 0.0240(11) 0.0269(11) 0.0217(11) -0.0024(9) 0.0096(9) 0.0009(9)
C12 0.0199(10) 0.0187(10) 0.0220(11) 0.0011(8) 0.0066(8) 0.0032(8)
C13 0.0269(12) 0.0229(11) 0.0409(14) -0.0063(10) 0.0130(11) -0.0068(9)
C14 0.0301(13) 0.0504(16) 0.0322(14) -0.0002(12) 0.0191(11) 0.0009(12)
C15 0.0268(12) 0.0257(12) 0.0292(12) -0.0079(9) 0.0114(10) -0.0042(9)
C16 0.0226(11) 0.0176(10) 0.0175(10) 0.0003(8) 0.0072(8) 0.0002(8)
C17 0.0241(11) 0.0224(11) 0.0209(11) -0.0001(8) 0.0083(9) 0.0009(9)
C18 0.0241(12) 0.0309(13) 0.0252(12) -0.0048(9) 0.0100(10) 0.0029(9)
C19 0.0284(12) 0.0274(12) 0.0309(13) -0.0099(10) 0.0054(10) 0.0067(10)
C20 0.0296(12) 0.0198(11) 0.0336(13) -0.0062(9) 0.0049(10) -0.0008(9)
C21 0.0248(12) 0.0196(11) 0.0226(11) -0.0011(8) 0.0049(9) -0.0003(8)
C22 0.0311(13) 0.0277(12) 0.0312(13) 0.0017(10) 0.0190(10) -0.0046(10)
C23 0.0380(15) 0.0363(15) 0.0601(19) -0.0242(14) 0.0082(14) 0.0062(12)
C24 0.0262(12) 0.0239(11) 0.0335(13) -0.0037(10) 0.0089(10) -0.0062(9)
C25 0.0207(10) 0.0143(9) 0.0207(10) 0.0001(8) 0.0096(8) 0.0026(8)
C26 0.0191(10) 0.0241(11) 0.0220(11) -0.0016(9) 0.0104(9) 0.0001(9)
C27 0.0180(10) 0.0208(10) 0.0235(11) -0.0028(8) 0.0106(8) -0.0009(8)
C28 0.0278(12) 0.0200(11) 0.0274(12) 0.0073(9) 0.0052(10) 0.0044(9)
C29 0.0230(11) 0.0342(13) 0.0272(12) 0.0030(10) 0.0018(9) 0.0002(10)
C30 0.0259(11) 0.0227(11) 0.0297(12) -0.0023(9) 0.0095(10) -0.0043(9)
C31 0.0207(10) 0.0159(10) 0.0292(12) 0.0071(8) 0.0073(9) -0.0004(8)
C32 0.0193(10) 0.0142(9) 0.0204(10) 0.0029(8) 0.0093(8) 0.0001(8)
C33 0.0335(13) 0.0148(11) 0.0431(14) 0.0024(10) 0.0203(11) 0.0040(9)
C34 0.0291(12) 0.0167(10) 0.0345(13) 0.0013(9) 0.0171(10) 0.0054(9)
C35 0.0271(12) 0.0185(11) 0.0425(14) 0.0013(10) 0.0209(11) -0.0032(9)
C36 0.0530(18) 0.0138(12) 0.092(3) -0.0015(13) 0.0440(18) 0.0017(12)
C37 0.0307(13) 0.0245(12) 0.0515(17) -0.0031(11) 0.0219(12) 0.0053(10)
C38 0.0219(11) 0.0202(11) 0.0273(12) 0.0005(8) 0.0139(9) -0.0034(8)

loop_
_atom_site_label
_atom_site_type_symbol
_atom_site_thermal_displace_type
_atom_site_fract_x
_atom_site_fract_y
_atom_site_fract_z
_atom_site_occupancy
_atom_site_U_iso_or_equiv
_atom_site_calc_flag
_atom_site_refinement_flags
Te1 Te Uani 0.67433(2) 0.52996(2) 0.45453(2) 1.000 0.0240(1) d .
Cl1 Cl Uani 0.93972(3) 0.97159(5) 0.15774(3) 1.000 0.0282(2) d .
Si1 Si Uani 0.72620(3) 0.58011(4) 0.33398(3) 1.000 0.0156(2) d .
N1 N Uani 0.86803(10) 0.63400(15) 0.41194(11) 1.000 0.0189(5) d .
N2 N Uani 0.83301(10) 0.77774(14) 0.34094(10) 1.000 0.0172(5) d .
N3 N Uani 0.74625(10) 0.33894(15) 0.28807(12) 1.000 0.0221(5) d .
N4 N Uani 0.83950(10) 0.43976(15) 0.25790(11) 1.000 0.0198(5) d .
C1 C Uani 0.66927(11) 0.66602(17) 0.25820(12) 1.000 0.0164(6) d .
C2 C Uani 0.61994(11) 0.75168(17) 0.28339(12) 1.000 0.0168(6) d .
C3 C Uani 0.59498(13) 0.83710(18) 0.23151(13) 1.000 0.0229(6) d .
C4 C Uani 0.61547(14) 0.84046(19) 0.15557(14) 1.000 0.0263(7) d .
C5 C Uani 0.65722(13) 0.75103(19) 0.12793(13) 1.000 0.0228(6) d .
C6 C Uani 0.68250(12) 0.66348(17) 0.17682(12) 1.000 0.0180(6) d .
C7 C Uani 0.58296(12) 0.75739(17) 0.35984(12) 1.000 0.0177(6) d .
C8 C Uani 0.52085(12) 0.68911(18) 0.36990(14) 1.000 0.0215(6) d .
C9 C Uani 0.48093(13) 0.70160(19) 0.43626(14) 1.000 0.0249(7) d .
C10 C Uani 0.49863(13) 0.7850(2) 0.49175(14) 1.000 0.0256(7) d .
C11 C Uani 0.55822(13) 0.8554(2) 0.47922(13) 1.000 0.0239(6) d .
C12 C Uani 0.60120(12) 0.84291(18) 0.41504(13) 1.000 0.0200(6) d .
C13 C Uani 0.49639(14) 0.5998(2) 0.31117(16) 1.000 0.0299(7) d .
C14 C Uani 0.45347(15) 0.7988(3) 0.56246(16) 1.000 0.0370(8) d .
C15 C Uani 0.66723(13) 0.9190(2) 0.40759(14) 1.000 0.0269(7) d .
C16 C Uani 0.71703(12) 0.56453(18) 0.13605(12) 1.000 0.0190(6) d .
C17 C Uani 0.78079(13) 0.57683(19) 0.09493(13) 1.000 0.0222(6) d .
C18 C Uani 0.80830(13) 0.4813(2) 0.05594(14) 1.000 0.0265(7) d .
C19 C Uani 0.77241(14) 0.3764(2) 0.05440(15) 1.000 0.0288(7) d .
C20 C Uani 0.70600(14) 0.3689(2) 0.09099(15) 1.000 0.0276(7) d .
C21 C Uani 0.67724(13) 0.46061(18) 0.13119(14) 1.000 0.0222(7) d .
C22 C Uani 0.82126(14) 0.6892(2) 0.08860(15) 1.000 0.0295(7) d .
C23 C Uani 0.80425(17) 0.2736(3) 0.0143(2) 1.000 0.0446(9) d .
C24 C Uani 0.60239(14) 0.4502(2) 0.16450(15) 1.000 0.0276(7) d .
C25 C Uani 0.81427(12) 0.66880(17) 0.36020(12) 1.000 0.0183(6) d .
C26 C Uani 0.91928(12) 0.71974(19) 0.42605(13) 1.000 0.0214(6) d .
C27 C Uani 0.89667(12) 0.81113(18) 0.38236(13) 1.000 0.0205(6) d .
C28 C Uani 0.87776(14) 0.51952(19) 0.44652(14) 1.000 0.0250(7) d .
C29 C Uani 0.98515(13) 0.7032(2) 0.47954(14) 1.000 0.0281(7) d .
C30 C Uani 0.92714(13) 0.92945(19) 0.37585(14) 1.000 0.0259(7) d .
C31 C Uani 0.80022(12) 0.85168(18) 0.27977(13) 1.000 0.0217(6) d .
C32 C Uani 0.77187(12) 0.44813(17) 0.28717(13) 1.000 0.0177(6) d .
C33 C Uani 0.79738(14) 0.26436(19) 0.25927(16) 1.000 0.0299(7) d .
C34 C Uani 0.85632(14) 0.32703(19) 0.24102(15) 1.000 0.0263(7) d .
C35 C Uani 0.67525(13) 0.2979(2) 0.31329(16) 1.000 0.0288(7) d .
C36 C Uani 0.78270(18) 0.1394(2) 0.2503(2) 1.000 0.0517(12) d .
C37 C Uani 0.92716(14) 0.2922(2) 0.20831(17) 1.000 0.0350(8) d .
C38 C Uani 0.89095(13) 0.53267(18) 0.24100(14) 1.000 0.0227(7) d .
H3A H Uiso 0.56290 0.89460 0.24930 1.000 0.0280 c RU
H4A H Uiso 0.60130 0.90280 0.12270 1.000 0.0320 c RU
H5A H Uiso 0.66870 0.74970 0.07470 1.000 0.0270 c RU
H9A H Uiso 0.44050 0.65200 0.44390 1.000 0.0300 c RU
H11A H Uiso 0.57020 0.91430 0.51570 1.000 0.0290 c RU
H13A H Uiso 0.44450 0.58100 0.31780 1.000 0.0450 c RU
H13B H Uiso 0.52640 0.53070 0.31890 1.000 0.0450 c RU
H13C H Uiso 0.50230 0.62960 0.25870 1.000 0.0450 c RU
H14A H Uiso 0.41400 0.74160 0.56110 1.000 0.0550 c RU
H14B H Uiso 0.48510 0.78800 0.60950 1.000 0.0550 c RU
H14C H Uiso 0.43200 0.87570 0.56270 1.000 0.0550 c RU
H15A H Uiso 0.66770 0.97770 0.44820 1.000 0.0400 c RU
H15B H Uiso 0.66480 0.95590 0.35650 1.000 0.0400 c RU
H15C H Uiso 0.71220 0.87290 0.41320 1.000 0.0400 c RU
H18A H Uiso 0.85290 0.48880 0.02980 1.000 0.0320 c RU
H20A H Uiso 0.67940 0.29890 0.08840 1.000 0.0330 c RU
H22A H Uiso 0.81830 0.73180 0.13730 1.000 0.0440 c RU
H22B H Uiso 0.79880 0.73430 0.04580 1.000 0.0440 c RU
H22C H Uiso 0.87300 0.67420 0.07850 1.000 0.0440 c RU
H23A H Uiso 0.77140 0.20790 0.01930 1.000 0.0670 c RU
H23B H Uiso 0.80930 0.29100 -0.04080 1.000 0.0670 c RU
H23C H Uiso 0.85270 0.25550 0.03850 1.000 0.0670 c RU
H24A H Uiso 0.58150 0.37490 0.15150 1.000 0.0410 c RU
H24B H Uiso 0.57000 0.51020 0.14260 1.000 0.0410 c RU
H24C H Uiso 0.60700 0.45870 0.22110 1.000 0.0410 c RU
H28A H Uiso 0.83430 0.47260 0.43340 1.000 0.0370 c RU
H28B H Uiso 0.88410 0.52660 0.50310 1.000 0.0370 c RU
H28C H Uiso 0.92140 0.48310 0.42610 1.000 0.0370 c RU
H29A H Uiso 1.01070 0.77640 0.48720 1.000 0.0420 c RU
H29B H Uiso 1.01840 0.64760 0.45690 1.000 0.0420 c RU
H29C H Uiso 0.96960 0.67460 0.52970 1.000 0.0420 c RU
H30A H Uiso 0.97220 0.93620 0.40900 1.000 0.0390 c RU
H30B H Uiso 0.89080 0.98510 0.39250 1.000 0.0390 c RU
H30C H Uiso 0.93840 0.94460 0.32180 1.000 0.0390 c RU
H31A H Uiso 0.75890 0.81170 0.25320 1.000 0.0330 c RU
H31B H Uiso 0.83740 0.87010 0.24230 1.000 0.0330 c RU
H31C H Uiso 0.78250 0.92250 0.30300 1.000 0.0330 c RU
H35A H Uiso 0.64700 0.36240 0.33280 1.000 0.0430 c RU
H35B H Uiso 0.68330 0.24120 0.35470 1.000 0.0430 c RU
H35C H Uiso 0.64780 0.26250 0.26930 1.000 0.0430 c RU
H36A H Uiso 0.82650 0.10140 0.23150 1.000 0.0780 c RU
H36B H Uiso 0.74120 0.12780 0.21280 1.000 0.0780 c RU
H36C H Uiso 0.77070 0.10690 0.30060 1.000 0.0780 c RU
H37A H Uiso 0.92930 0.20850 0.20490 1.000 0.0520 c RU
H37B H Uiso 0.96820 0.31990 0.24210 1.000 0.0520 c RU
H37C H Uiso 0.93070 0.32520 0.15630 1.000 0.0520 c RU
H38A H Uiso 0.86470 0.60600 0.24000 1.000 0.0340 c RU
H38B H Uiso 0.91180 0.51910 0.19040 1.000 0.0340 c RU
H38C H Uiso 0.93070 0.53490 0.28140 1.000 0.0340 c RU

loop_
_atom_type_symbol
_atom_type_description
_atom_type_scat_dispersion_real
_atom_type_scat_dispersion_imag
_atom_type_scat_source
C C 0.0181 0.0091 ' International Tables Vol C Tables 4.2.6.8 and 6.1.1.4'
H H 0.0000 0.0000 ' International Tables Vol C Tables 4.2.6.8 and 6.1.1.4'
Cl Cl 0.3639 0.7018 ' International Tables Vol C Tables 4.2.6.8 and 6.1.1.4'
N N 0.0311 0.0180 ' International Tables Vol C Tables 4.2.6.8 and 6.1.1.4'
Si Si 0.2541 0.3302 ' International Tables Vol C Tables 4.2.6.8 and 6.1.1.4'
Te Te -0.1759 6.3531 ' International Tables Vol C Tables 4.2.6.8 and 6.1.1.4'

loop_
_geom_angle_atom_site_label_1
_geom_angle_atom_site_label_2
_geom_angle_atom_site_label_3
_geom_angle
_geom_angle_publ_flag
Te1 Si1 C1 119.88(7) yes
Te1 Si1 C25 106.40(7) yes
Te1 Si1 C32 111.07(7) yes
C1 Si1 C25 107.08(9) yes
C1 Si1 C32 111.14(9) yes
C25 Si1 C32 98.94(9) yes
C25 N1 C26 111.04(18) yes
C25 N1 C28 127.51(18) yes
C26 N1 C28 121.31(19) yes
C25 N2 C27 110.45(17) yes
C25 N2 C31 128.79(18) yes
C27 N2 C31 120.39(17) yes
C32 N3 C33 110.51(18) yes
C32 N3 C35 128.27(19) yes
C33 N3 C35 121.21(18) yes
C32 N4 C34 111.10(18) yes
C32 N4 C38 128.15(18) yes
C34 N4 C38 120.70(19) yes
Si1 C1 C2 119.26(15) yes
Si1 C1 C6 123.15(15) yes
C2 C1 C6 116.68(18) no
C1 C2 C3 119.69(19) no
C1 C2 C7 127.58(18) no
C3 C2 C7 112.43(18) no
C2 C3 C4 122.2(2) no
C3 C4 C5 118.7(2) no
C4 C5 C6 121.1(2) no
C1 C6 C5 120.80(19) no
C1 C6 C16 124.41(18) no
C5 C6 C16 114.54(18) no
C2 C7 C8 118.56(19) no
C2 C7 C12 121.39(19) no
C8 C7 C12 119.1(2) no
C7 C8 C9 119.8(2) no
C7 C8 C13 121.7(2) no
C9 C8 C13 118.4(2) no
C8 C9 C10 121.7(2) no
C9 C10 C11 117.8(2) no
C9 C10 C14 120.8(2) no
C11 C10 C14 121.4(2) no
C10 C11 C12 122.3(2) no
C7 C12 C11 119.2(2) no
C7 C12 C15 121.7(2) no
C11 C12 C15 119.1(2) no
C6 C16 C17 122.23(19) no
C6 C16 C21 117.59(19) no
C17 C16 C21 119.6(2) no
C16 C17 C18 119.0(2) no
C16 C17 C22 123.1(2) no
C18 C17 C22 118.0(2) no
C17 C18 C19 122.1(2) no
C18 C19 C20 117.7(2) no
C18 C19 C23 121.3(2) no
C20 C19 C23 121.1(2) no
C19 C20 C21 122.1(2) no
C16 C21 C20 119.2(2) no
C16 C21 C24 121.1(2) no
C20 C21 C24 119.7(2) no
Si1 C25 N1 123.73(15) yes
Si1 C25 N2 130.85(16) yes
N1 C25 N2 105.03(18) yes
N1 C26 C27 106.68(19) yes
N1 C26 C29 122.11(19) yes
C27 C26 C29 131.2(2) no
N2 C27 C26 106.76(18) yes
N2 C27 C30 121.64(19) yes
C26 C27 C30 131.6(2) no
Si1 C32 N3 125.89(16) yes
Si1 C32 N4 128.67(15) yes
N3 C32 N4 104.75(17) yes
N3 C33 C34 107.3(2) yes
N3 C33 C36 122.3(2) yes
C34 C33 C36 130.4(2) no
N4 C34 C33 106.3(2) yes
N4 C34 C37 122.9(2) yes
C33 C34 C37 130.8(2) no
C2 C3 H3A 119.00 no
C4 C3 H3A 119.00 no
C3 C4 H4A 121.00 no
C5 C4 H4A 121.00 no
C4 C5 H5A 119.00 no
C6 C5 H5A 119.00 no
C8 C9 H9A 119.00 no
C10 C9 H9A 119.00 no
C10 C11 H11A 119.00 no
C12 C11 H11A 119.00 no
C8 C13 H13A 109.00 no
C8 C13 H13B 109.00 no
C8 C13 H13C 109.00 no
H13A C13 H13B 109.00 no
H13A C13 H13C 110.00 no
H13B C13 H13C 109.00 no
C10 C14 H14A 109.00 no
C10 C14 H14B 109.00 no
C10 C14 H14C 109.00 no
H14A C14 H14B 109.00 no
H14A C14 H14C 109.00 no
H14B C14 H14C 109.00 no
C12 C15 H15A 109.00 no
C12 C15 H15B 109.00 no
C12 C15 H15C 109.00 no
H15A C15 H15B 109.00 no
H15A C15 H15C 110.00 no
H15B C15 H15C 109.00 no
C17 C18 H18A 119.00 no
C19 C18 H18A 119.00 no
C19 C20 H20A 119.00 no
C21 C20 H20A 119.00 no
C17 C22 H22A 109.00 no
C17 C22 H22B 109.00 no
C17 C22 H22C 109.00 no
H22A C22 H22B 110.00 no
H22A C22 H22C 110.00 no
H22B C22 H22C 109.00 no
C19 C23 H23A 109.00 no
C19 C23 H23B 109.00 no
C19 C23 H23C 109.00 no
H23A C23 H23B 109.00 no
H23A C23 H23C 110.00 no
H23B C23 H23C 110.00 no
C21 C24 H24A 109.00 no
C21 C24 H24B 109.00 no
C21 C24 H24C 110.00 no
H24A C24 H24B 109.00 no
H24A C24 H24C 109.00 no
H24B C24 H24C 109.00 no
N1 C28 H28A 110.00 no
N1 C28 H28B 109.00 no
N1 C28 H28C 109.00 no
H28A C28 H28B 109.00 no
H28A C28 H28C 109.00 no
H28B C28 H28C 110.00 no
C26 C29 H29A 109.00 no
C26 C29 H29B 109.00 no
C26 C29 H29C 109.00 no
H29A C29 H29B 110.00 no
H29A C29 H29C 109.00 no
H29B C29 H29C 109.00 no
C27 C30 H30A 109.00 no
C27 C30 H30B 109.00 no
C27 C30 H30C 109.00 no
H30A C30 H30B 109.00 no
H30A C30 H30C 110.00 no
H30B C30 H30C 109.00 no
N2 C31 H31A 109.00 no
N2 C31 H31B 109.00 no
N2 C31 H31C 109.00 no
H31A C31 H31B 110.00 no
H31A C31 H31C 109.00 no
H31B C31 H31C 110.00 no
N3 C35 H35A 110.00 no
N3 C35 H35B 110.00 no
N3 C35 H35C 109.00 no
H35A C35 H35B 109.00 no
H35A C35 H35C 109.00 no
H35B C35 H35C 109.00 no
C33 C36 H36A 109.00 no
C33 C36 H36B 109.00 no
C33 C36 H36C 109.00 no
H36A C36 H36B 109.00 no
H36A C36 H36C 110.00 no
H36B C36 H36C 109.00 no
C34 C37 H37A 109.00 no
C34 C37 H37B 110.00 no
C34 C37 H37C 110.00 no
H37A C37 H37B 109.00 no
H37A C37 H37C 109.00 no
H37B C37 H37C 109.00 no
N4 C38 H38A 110.00 no
N4 C38 H38B 109.00 no
N4 C38 H38C 110.00 no
H38A C38 H38B 110.00 no
H38A C38 H38C 109.00 no
H38B C38 H38C 109.00 no

loop_
_geom_bond_atom_site_label_1
_geom_bond_atom_site_label_2
_geom_bond_distance
_geom_bond_publ_flag
Te1 Si1 2.3941(6) yes
Si1 C1 1.913(2) yes
Si1 C25 1.943(2) yes
Si1 C32 1.944(2) yes
N1 C25 1.355(3) yes
N1 C26 1.382(3) yes
N1 C28 1.471(3) yes
N2 C25 1.362(3) yes
N2 C27 1.388(3) yes
N2 C31 1.468(3) yes
N3 C32 1.358(3) yes
N3 C33 1.383(3) yes
N3 C35 1.462(3) yes
N4 C32 1.355(3) yes
N4 C34 1.385(3) yes
N4 C38 1.471(3) yes
C1 C2 1.425(3) no
C1 C6 1.434(3) no
C2 C3 1.401(3) no
C2 C7 1.508(3) no
C3 C4 1.378(3) no
C4 C5 1.388(3) no
C5 C6 1.390(3) no
C6 C16 1.505(3) no
C7 C8 1.400(3) no
C7 C12 1.408(3) no
C8 C9 1.391(3) no
C8 C13 1.506(3) no
C9 C10 1.392(3) no
C10 C11 1.385(3) no
C10 C14 1.510(4) no
C11 C12 1.392(3) no
C12 C15 1.504(3) no
C16 C17 1.394(3) no
C16 C21 1.413(3) no
C17 C18 1.406(3) no
C17 C22 1.511(3) no
C18 C19 1.388(3) no
C19 C20 1.391(4) no
C19 C23 1.514(4) no
C20 C21 1.391(3) no
C21 C24 1.507(3) no
C26 C27 1.359(3) no
C26 C29 1.490(3) no
C27 C30 1.495(3) no
C33 C34 1.347(3) no
C33 C36 1.490(3) no
C34 C37 1.487(4) no
C3 H3A 0.9500 no
C4 H4A 0.9500 no
C5 H5A 0.9500 no
C9 H9A 0.9500 no
C11 H11A 0.9500 no
C13 H13A 0.9800 no
C13 H13B 0.9800 no
C13 H13C 0.9800 no
C14 H14A 0.9800 no
C14 H14B 0.9800 no
C14 H14C 0.9800 no
C15 H15A 0.9800 no
C15 H15B 0.9800 no
C15 H15C 0.9800 no
C18 H18A 0.9500 no
C20 H20A 0.9500 no
C22 H22A 0.9800 no
C22 H22B 0.9800 no
C22 H22C 0.9800 no
C23 H23A 0.9800 no
C23 H23B 0.9800 no
C23 H23C 0.9800 no
C24 H24A 0.9800 no
C24 H24B 0.9800 no
C24 H24C 0.9800 no
C28 H28A 0.9800 no
C28 H28B 0.9800 no
C28 H28C 0.9800 no
C29 H29A 0.9800 no
C29 H29B 0.9800 no
C29 H29C 0.9800 no
C30 H30A 0.9800 no
C30 H30B 0.9800 no
C30 H30C 0.9800 no
C31 H31A 0.9800 no
C31 H31B 0.9800 no
C31 H31C 0.9800 no
C35 H35A 0.9800 no
C35 H35B 0.9800 no
C35 H35C 0.9800 no
C36 H36A 0.9800 no
C36 H36B 0.9800 no
C36 H36C 0.9800 no
C37 H37A 0.9800 no
C37 H37B 0.9800 no
C37 H37C 0.9800 no
C38 H38A 0.9800 no
C38 H38B 0.9800 no
C38 H38C 0.9800 no

loop_
_geom_hbond_atom_site_label_D
_geom_hbond_atom_site_label_H
_geom_hbond_atom_site_label_A
_geom_hbond_distance_DH
_geom_hbond_distance_HA
_geom_hbond_distance_DA
_geom_hbond_angle_DHA
_geom_hbond_site_symmetry_A
_geom_hbond_publ_flag
C28 H28B Cl1 0.9800 2.8100 3.762(2) 165.00 4_565 yes
C31 H31B Cl1 0.9800 2.6900 3.649(2) 166.00 . yes
C38 H38C Cl1 0.9800 2.6400 3.542(2) 153.00 2_745 yes

loop_
_geom_torsion_atom_site_label_1
_geom_torsion_atom_site_label_2
_geom_torsion_atom_site_label_3
_geom_torsion_atom_site_label_4
_geom_torsion
_geom_torsion_publ_flag
Te1 Si1 C1 C2 35.58(18) no
Te1 Si1 C1 C6 -155.75(14) no
C25 Si1 C1 C2 -85.57(17) no
C25 Si1 C1 C6 83.11(18) no
C32 Si1 C1 C2 167.39(15) no
C32 Si1 C1 C6 -23.9(2) no
Te1 Si1 C25 N1 51.20(19) no
Te1 Si1 C25 N2 -120.51(19) no
C1 Si1 C25 N1 -179.48(17) no
C1 Si1 C25 N2 8.8(2) no
C32 Si1 C25 N1 -63.99(19) no
C32 Si1 C25 N2 124.3(2) no
Te1 Si1 C32 N3 37.5(2) no
Te1 Si1 C32 N4 -131.44(19) no
C1 Si1 C32 N3 -98.6(2) no
C1 Si1 C32 N4 92.4(2) no
C25 Si1 C32 N3 149.1(2) no
C25 Si1 C32 N4 -19.9(2) no
C26 N1 C25 Si1 -172.68(15) no
C26 N1 C25 N2 0.8(2) no
C28 N1 C25 Si1 11.8(3) no
C28 N1 C25 N2 -174.7(2) no
C25 N1 C26 C27 0.5(3) no
C25 N1 C26 C29 -178.7(2) no
C28 N1 C26 C27 176.3(2) no
C28 N1 C26 C29 -2.8(3) no
C27 N2 C25 Si1 171.03(16) no
C27 N2 C25 N1 -1.8(2) no
C31 N2 C25 Si1 -16.1(3) no
C31 N2 C25 N1 171.02(19) no
C25 N2 C27 C26 2.2(2) no
C25 N2 C27 C30 -176.4(2) no
C31 N2 C27 C26 -171.38(19) no
C31 N2 C27 C30 10.1(3) no
C33 N3 C32 Si1 -171.44(18) no
C33 N3 C32 N4 -0.3(3) no
C35 N3 C32 Si1 9.7(3) no
C35 N3 C32 N4 -179.2(2) no
C32 N3 C33 C34 0.9(3) no
C32 N3 C33 C36 -177.4(2) no
C35 N3 C33 C34 179.8(2) no
C35 N3 C33 C36 1.6(4) no
C34 N4 C32 Si1 170.47(18) no
C34 N4 C32 N3 -0.3(3) no
C38 N4 C32 Si1 -12.1(3) no
C38 N4 C32 N3 177.2(2) no
C32 N4 C34 C33 0.8(3) no
C32 N4 C34 C37 -179.9(2) no
C38 N4 C34 C33 -176.9(2) no
C38 N4 C34 C37 2.5(4) no
Si1 C1 C2 C3 160.90(16) no
Si1 C1 C2 C7 -25.9(3) no
C6 C1 C2 C3 -8.5(3) no
C6 C1 C2 C7 164.7(2) no
Si1 C1 C6 C5 -159.44(17) no
Si1 C1 C6 C16 26.7(3) no
C2 C1 C6 C5 9.5(3) no
C2 C1 C6 C16 -164.4(2) no
C1 C2 C3 C4 1.2(3) no
C7 C2 C3 C4 -173.0(2) no
C1 C2 C7 C8 -79.2(3) no
C1 C2 C7 C12 112.1(2) no
C3 C2 C7 C8 94.4(2) no
C3 C2 C7 C12 -74.3(3) no
C2 C3 C4 C5 5.5(4) no
C3 C4 C5 C6 -4.5(4) no
C4 C5 C6 C1 -3.2(3) no
C4 C5 C6 C16 171.3(2) no
C1 C6 C16 C17 -122.5(2) no
C1 C6 C16 C21 66.2(3) no
C5 C6 C16 C17 63.3(3) no
C5 C6 C16 C21 -108.0(2) no
C2 C7 C8 C9 -173.0(2) no
C2 C7 C8 C13 8.2(3) no
C12 C7 C8 C9 -4.0(3) no
C12 C7 C8 C13 177.2(2) no
C2 C7 C12 C11 170.4(2) no
C2 C7 C12 C15 -11.4(3) no
C8 C7 C12 C11 1.7(3) no
C8 C7 C12 C15 179.9(2) no
C7 C8 C9 C10 3.5(3) no
C13 C8 C9 C10 -177.7(2) no
C8 C9 C10 C11 -0.6(3) no
C8 C9 C10 C14 178.6(2) no
C9 C10 C11 C12 -1.9(4) no
C14 C10 C11 C12 179.0(2) no
C10 C11 C12 C7 1.3(3) no
C10 C11 C12 C15 -177.0(2) no
C6 C16 C17 C18 -177.7(2) no
C6 C16 C17 C22 0.9(3) no
C21 C16 C17 C18 -6.6(3) no
C21 C16 C17 C22 172.0(2) no
C6 C16 C21 C20 177.2(2) no
C6 C16 C21 C24 1.0(3) no
C17 C16 C21 C20 5.7(3) no
C17 C16 C21 C24 -170.5(2) no
C16 C17 C18 C19 2.7(4) no
C22 C17 C18 C19 -176.0(2) no
C17 C18 C19 C20 2.1(4) no
C17 C18 C19 C23 -178.0(2) no
C18 C19 C20 C21 -3.0(4) no
C23 C19 C20 C21 177.1(3) no
C19 C20 C21 C16 -0.8(4) no
C19 C20 C21 C24 175.4(2) no
N1 C26 C27 N2 -1.6(2) no
N1 C26 C27 C30 176.8(2) no
C29 C26 C27 N2 177.5(2) no
C29 C26 C27 C30 -4.2(4) no
N3 C33 C34 N4 -1.0(3) no
N3 C33 C34 C37 179.8(3) no
C36 C33 C34 N4 177.0(3) no
C36 C33 C34 C37 -2.2(5) no
